data_7158950
loop_
_publ_author_name
'Bhattacharjee, Suvam'
'Laru, Sudip'
'Hajra, Alakananda'

_publ_section_title
;
 Hypervalent Iodine(III)-Mediated Oxidative Dearomatization of
 2H-Indazoles towards Indazolyl Indazolones
;
_journal_name_full 'Organic &amp; Biomolecular Chemistry'
_journal_paper_doi 10.1039/D2OB01776H
_journal_year 2022
_chemical_formula_sum 'C28 H22 N4 O'
_chemical_formula_weight 430.49
_space_group_crystal_system triclinic
_space_group_IT_number 2
_space_group_name_Hall '-P 1'
_space_group_name_H-M_alt 'P -1'
_atom_sites_solution_hydrogens geom
_audit_creation_method SHELXL-2018/3
_audit_update_record
;
2022-05-25 deposited with the CCDC.	2022-10-24 downloaded from the CCDC.
;
_cell_angle_alpha 65.0360(10)
_cell_angle_beta 78.3340(10)
_cell_angle_gamma 71.5360(10)
_cell_formula_units_Z 2
_cell_length_a 9.1723(4)
_cell_length_b 10.9238(5)
_cell_length_c 12.8796(6)
_cell_measurement_reflns_used 9934
_cell_measurement_temperature 300(2)
_cell_measurement_theta_max 27.39
_cell_measurement_theta_min 2.64
_cell_volume 1106.17(9)
_computing_cell_refinement 'Bruker SAINT'
_computing_data_collection 'Bruker APEX2'
_computing_data_reduction 'Bruker SAINT'
_computing_molecular_graphics 'Bruker SHELXTL'
_computing_publication_material 'Bruker SHELXTL'
_computing_structure_refinement 'SHELXL-2018/3 (Sheldrick, 2018)'
_computing_structure_solution 'SHELXT 2018/2 (Sheldrick, 2018)'
_diffrn_ambient_temperature 300(2)
_diffrn_measured_fraction_theta_full 0.992
_diffrn_measured_fraction_theta_max 0.992
_diffrn_measurement_device_type 'Bruker APEX-II CCD'
_diffrn_measurement_method '\f and \w scans'
_diffrn_radiation_type MoK\a
_diffrn_radiation_wavelength 0.71073
_diffrn_reflns_av_R_equivalents 0.0255
_diffrn_reflns_av_unetI/netI 0.0144
_diffrn_reflns_Laue_measured_fraction_full 0.992
_diffrn_reflns_Laue_measured_fraction_max 0.992
_diffrn_reflns_limit_h_max 10
_diffrn_reflns_limit_h_min -10
_diffrn_reflns_limit_k_max 12
_diffrn_reflns_limit_k_min -12
_diffrn_reflns_limit_l_max 15
_diffrn_reflns_limit_l_min -15
_diffrn_reflns_number 37416
_diffrn_reflns_point_group_measured_fraction_full 0.992
_diffrn_reflns_point_group_measured_fraction_max 0.992
_diffrn_reflns_theta_full 24.997
_diffrn_reflns_theta_max 24.997
_diffrn_reflns_theta_min 1.750
_exptl_absorpt_coefficient_mu 0.081
_exptl_absorpt_correction_type none
_exptl_crystal_colour BROWN
_exptl_crystal_density_diffrn 1.292
_exptl_crystal_description BLOCK
_exptl_crystal_F_000 452
_exptl_crystal_size_max 0.34
_exptl_crystal_size_mid 0.29
_exptl_crystal_size_min 0.26
_refine_diff_density_max 0.218
_refine_diff_density_min -0.138
_refine_diff_density_rms 0.027
_refine_ls_extinction_method none
_refine_ls_goodness_of_fit_ref 1.066
_refine_ls_hydrogen_treatment constr
_refine_ls_matrix_type full
_refine_ls_number_parameters 300
_refine_ls_number_reflns 3847
_refine_ls_number_restraints 0
_refine_ls_restrained_S_all 1.066
_refine_ls_R_factor_all 0.0461
_refine_ls_R_factor_gt 0.0391
_refine_ls_shift/su_max 0.000
_refine_ls_shift/su_mean 0.000
_refine_ls_structure_factor_coef Fsqd
_refine_ls_weighting_details 'w=1/[\s^2^(Fo^2^)+(0.0404P)^2^+0.3313P] where P=(Fo^2^+2Fc^2^)/3'
_refine_ls_weighting_scheme calc
_refine_ls_wR_factor_gt 0.0946
_refine_ls_wR_factor_ref 0.1022
_reflns_Friedel_coverage 0.000
_reflns_number_gt 3354
_reflns_number_total 3847
_reflns_threshold_expression 'I > 2\s(I)'
_cod_data_source_file d2ob01776h2.cif
_cod_data_source_block bm1_0m_a
_cod_database_code 7158950
_shelx_shelxl_version_number 2018/3
_shelx_space_group_comment
;
The symmetry employed for this shelxl refinement is uniquely defined
by the following loop, which should always be used as a source of
symmetry information in preference to the above space-group names.
They are only intended as comments.
;

loop_
_space_group_symop_operation_xyz
'x, y, z'
'-x, -y, -z'

loop_
_atom_site_label
_atom_site_type_symbol
_atom_site_fract_x
_atom_site_fract_y
_atom_site_fract_z
_atom_site_U_iso_or_equiv
_atom_site_adp_type
_atom_site_occupancy
_atom_site_site_symmetry_order
_atom_site_calc_flag
_atom_site_refinement_flags_posn
_atom_site_refinement_flags_adp
_atom_site_refinement_flags_occupancy
_atom_site_disorder_assembly
_atom_site_disorder_group
N3 N 0.50265(13) 0.35918(12) 0.30651(9) 0.0401(3) Uani 1 1 d . . . . .
N2 N 0.66324(13) 0.48985(12) 0.15592(9) 0.0389(3) Uani 1 1 d . . . . .
O1 O 0.43182(15) 0.11436(14) 0.58074(9) 0.0688(4) Uani 1 1 d . . . . .
N1 N 0.78648(14) 0.47755(12) 0.07934(10) 0.0446(3) Uani 1 1 d . . . . .
N4 N 0.54749(14) 0.25936(13) 0.41901(10) 0.0445(3) Uani 1 1 d . . . . .
C14 C 0.62465(15) 0.36724(14) 0.21920(11) 0.0366(3) Uani 1 1 d . . . . .
C13 C 0.72874(16) 0.26640(14) 0.18244(11) 0.0380(3) Uani 1 1 d . . . . .
C15 C 0.36816(16) 0.33236(14) 0.29379(12) 0.0398(3) Uani 1 1 d . . . . .
C8 C 0.82611(16) 0.34112(15) 0.09557(12) 0.0399(3) Uani 1 1 d . . . . .
C7 C 0.59029(16) 0.62609(14) 0.15834(12) 0.0400(3) Uani 1 1 d . . . . .
C20 C 0.31823(17) 0.23982(15) 0.39733(12) 0.0436(3) Uani 1 1 d . . . . .
C22 C 0.65271(16) 0.28317(16) 0.47163(11) 0.0415(3) Uani 1 1 d . . . . .
C28 C 0.65801(17) 0.41690(16) 0.44959(13) 0.0464(4) Uani 1 1 d . . . . .
H28 H 0.596179 0.493763 0.396487 0.056 Uiso 1 1 calc R U . . .
C12 C 0.75364(19) 0.12145(16) 0.21237(14) 0.0512(4) Uani 1 1 d . . . . .
H12 H 0.692193 0.070369 0.270440 0.061 Uiso 1 1 calc R U . . .
C21 C 0.43157(18) 0.19281(16) 0.47940(12) 0.0478(4) Uani 1 1 d . . . . .
C16 C 0.28922(17) 0.38694(16) 0.19644(13) 0.0485(4) Uani 1 1 d . . . . .
H16 H 0.326458 0.444299 0.125858 0.058 Uiso 1 1 calc R U . . .
C9 C 0.94817(18) 0.27349(17) 0.03598(14) 0.0522(4) Uani 1 1 d . . . . .
H9 H 1.012776 0.321985 -0.020977 0.063 Uiso 1 1 calc R U . . .
C27 C 0.75601(19) 0.43561(18) 0.50713(14) 0.0535(4) Uani 1 1 d . . . . .
H27 H 0.760026 0.525880 0.491203 0.064 Uiso 1 1 calc R U . . .
C23 C 0.74681(19) 0.16945(17) 0.54939(13) 0.0508(4) Uani 1 1 d . . . . .
H23 H 0.745901 0.079058 0.562899 0.061 Uiso 1 1 calc R U . . .
C6 C 0.67460(19) 0.69123(17) 0.18549(14) 0.0523(4) Uani 1 1 d . . . . .
H6 H 0.776019 0.646379 0.204036 0.063 Uiso 1 1 calc R U . . .
C3 C 0.4572(2) 0.89411(16) 0.15661(13) 0.0516(4) Uani 1 1 d . . . . .
C19 C 0.17940(18) 0.20738(18) 0.40874(15) 0.0540(4) Uani 1 1 d . . . . .
H19 H 0.143628 0.147739 0.478739 0.065 Uiso 1 1 calc R U . . .
C24 C 0.84203(19) 0.19093(18) 0.60682(14) 0.0559(4) Uani 1 1 d . . . . .
H24 H 0.903880 0.114059 0.659897 0.067 Uiso 1 1 calc R U . . .
C25 C 0.84787(18) 0.32437(19) 0.58738(14) 0.0534(4) Uani 1 1 d . . . . .
C17 C 0.15274(19) 0.35234(18) 0.20891(16) 0.0565(4) Uani 1 1 d . . . . .
H17 H 0.096479 0.387951 0.145239 0.068 Uiso 1 1 calc R U . . .
C5 C 0.6071(2) 0.82375(18) 0.18492(15) 0.0573(4) Uani 1 1 d . . . . .
H5 H 0.664140 0.866974 0.204136 0.069 Uiso 1 1 calc R U . . .
C1 C 0.44142(19) 0.69289(17) 0.12996(16) 0.0577(4) Uani 1 1 d . . . . .
H1 H 0.384631 0.649221 0.111064 0.069 Uiso 1 1 calc R U . . .
C2 C 0.3763(2) 0.82587(18) 0.12966(17) 0.0630(5) Uani 1 1 d . . . . .
H2 H 0.274959 0.870516 0.110731 0.076 Uiso 1 1 calc R U . . .
C18 C 0.09673(19) 0.26558(19) 0.31416(17) 0.0608(5) Uani 1 1 d . . . . .
H18 H 0.002465 0.247032 0.320254 0.073 Uiso 1 1 calc R U . . .
C10 C 0.9673(2) 0.13509(19) 0.06513(16) 0.0593(4) Uani 1 1 d . . . . .
H10 H 1.045936 0.088342 0.026454 0.071 Uiso 1 1 calc R U . . .
C11 C 0.8714(2) 0.05984(18) 0.15255(16) 0.0602(4) Uani 1 1 d . . . . .
H11 H 0.889326 -0.035152 0.169889 0.072 Uiso 1 1 calc R U . . .
C4 C 0.3862(2) 1.03903(18) 0.15634(17) 0.0688(5) Uani 1 1 d . . . . .
H4A H 0.427767 1.105317 0.089929 0.103 Uiso 1 1 calc R U . . .
H4B H 0.409117 1.042079 0.224577 0.103 Uiso 1 1 calc R U . . .
H4C H 0.276466 1.061962 0.154347 0.103 Uiso 1 1 calc R U . . .
C26 C 0.9505(2) 0.3462(2) 0.65262(18) 0.0775(6) Uani 1 1 d . . . . .
H26A H 0.944288 0.444064 0.625070 0.116 Uiso 1 1 calc R U . . .
H26B H 1.055162 0.295825 0.641258 0.116 Uiso 1 1 calc R U . . .
H26C H 0.917456 0.312520 0.733014 0.116 Uiso 1 1 calc R U . . .

loop_
_atom_site_aniso_label
_atom_site_aniso_U_11
_atom_site_aniso_U_22
_atom_site_aniso_U_33
_atom_site_aniso_U_23
_atom_site_aniso_U_13
_atom_site_aniso_U_12
N3 0.0410(6) 0.0475(7) 0.0322(6) -0.0111(5) 0.0018(5) -0.0207(5)
N2 0.0400(6) 0.0392(6) 0.0353(6) -0.0118(5) 0.0048(5) -0.0161(5)
O1 0.0855(9) 0.0832(9) 0.0376(6) -0.0055(6) 0.0031(6) -0.0516(7)
N1 0.0440(7) 0.0444(7) 0.0419(7) -0.0150(5) 0.0097(5) -0.0176(5)
N4 0.0504(7) 0.0524(7) 0.0314(6) -0.0086(5) -0.0006(5) -0.0263(6)
C14 0.0379(7) 0.0411(7) 0.0315(7) -0.0103(6) -0.0002(6) -0.0177(6)
C13 0.0388(7) 0.0413(7) 0.0360(7) -0.0130(6) -0.0046(6) -0.0148(6)
C15 0.0378(7) 0.0414(8) 0.0434(8) -0.0189(6) 0.0039(6) -0.0152(6)
C8 0.0384(7) 0.0440(8) 0.0378(7) -0.0148(6) -0.0015(6) -0.0137(6)
C7 0.0450(8) 0.0374(7) 0.0349(7) -0.0115(6) 0.0046(6) -0.0155(6)
C20 0.0447(8) 0.0479(8) 0.0434(8) -0.0214(7) 0.0090(6) -0.0210(7)
C22 0.0418(8) 0.0520(9) 0.0324(7) -0.0158(6) 0.0044(6) -0.0197(7)
C28 0.0455(8) 0.0482(9) 0.0439(8) -0.0153(7) -0.0021(7) -0.0145(7)
C12 0.0570(9) 0.0443(9) 0.0531(9) -0.0143(7) -0.0046(7) -0.0205(7)
C21 0.0570(9) 0.0521(9) 0.0375(8) -0.0152(7) 0.0078(7) -0.0285(7)
C16 0.0484(9) 0.0516(9) 0.0472(9) -0.0169(7) -0.0029(7) -0.0188(7)
C9 0.0456(9) 0.0575(10) 0.0552(9) -0.0262(8) 0.0070(7) -0.0162(7)
C27 0.0563(9) 0.0546(10) 0.0571(10) -0.0244(8) 0.0003(8) -0.0233(8)
C23 0.0567(9) 0.0490(9) 0.0454(9) -0.0134(7) -0.0039(7) -0.0187(7)
C6 0.0482(9) 0.0525(9) 0.0597(10) -0.0239(8) -0.0043(7) -0.0143(7)
C3 0.0612(10) 0.0453(9) 0.0449(8) -0.0177(7) 0.0062(7) -0.0154(8)
C19 0.0494(9) 0.0604(10) 0.0586(10) -0.0263(8) 0.0144(8) -0.0295(8)
C24 0.0540(10) 0.0606(10) 0.0469(9) -0.0116(8) -0.0095(7) -0.0161(8)
C25 0.0483(9) 0.0697(11) 0.0473(9) -0.0231(8) -0.0005(7) -0.0235(8)
C17 0.0482(9) 0.0607(10) 0.0658(11) -0.0238(9) -0.0109(8) -0.0178(8)
C5 0.0648(11) 0.0547(10) 0.0646(11) -0.0299(8) -0.0024(8) -0.0237(8)
C1 0.0519(10) 0.0499(9) 0.0762(12) -0.0253(9) -0.0116(8) -0.0142(8)
C2 0.0514(10) 0.0505(10) 0.0844(13) -0.0261(9) -0.0125(9) -0.0051(8)
C18 0.0432(9) 0.0720(11) 0.0785(12) -0.0335(10) 0.0024(8) -0.0278(8)
C10 0.0500(9) 0.0621(11) 0.0712(11) -0.0375(9) -0.0001(8) -0.0081(8)
C11 0.0648(11) 0.0438(9) 0.0747(12) -0.0268(8) -0.0087(9) -0.0104(8)
C4 0.0850(13) 0.0480(10) 0.0691(12) -0.0257(9) 0.0023(10) -0.0124(9)
C26 0.0781(13) 0.0932(15) 0.0749(13) -0.0302(11) -0.0182(11) -0.0359(11)

loop_
_atom_type_symbol
_atom_type_description
_atom_type_scat_dispersion_real
_atom_type_scat_dispersion_imag
_atom_type_scat_source
C C 0.0033 0.0016 'International Tables Vol C Tables 4.2.6.8 and 6.1.1.4'
H H 0.0000 0.0000 'International Tables Vol C Tables 4.2.6.8 and 6.1.1.4'
N N 0.0061 0.0033 'International Tables Vol C Tables 4.2.6.8 and 6.1.1.4'
O O 0.0106 0.0060 'International Tables Vol C Tables 4.2.6.8 and 6.1.1.4'

loop_
_geom_angle_atom_site_label_1
_geom_angle_atom_site_label_2
_geom_angle_atom_site_label_3
_geom_angle
_geom_angle_site_symmetry_1
_geom_angle_site_symmetry_3
_geom_angle_publ_flag
C15 N3 C14 119.63(11) . . ?
C15 N3 N4 104.71(10) . . ?
C14 N3 N4 114.18(11) . . ?
N1 N2 C14 113.05(11) . . ?
N1 N2 C7 117.78(11) . . ?
C14 N2 C7 129.16(11) . . ?
C8 N1 N2 103.93(11) . . ?
C21 N4 C22 124.13(12) . . ?
C21 N4 N3 110.55(11) . . ?
C22 N4 N3 118.54(11) . . ?
N2 C14 C13 106.90(11) . . ?
N2 C14 N3 120.86(12) . . ?
C13 C14 N3 132.18(12) . . ?
C14 C13 C12 135.76(13) . . ?
C14 C13 C8 103.92(12) . . ?
C12 C13 C8 120.32(13) . . ?
C16 C15 C20 121.68(13) . . ?
C16 C15 N3 128.31(13) . . ?
C20 C15 N3 110.00(12) . . ?
N1 C8 C9 126.82(13) . . ?
N1 C8 C13 112.21(12) . . ?
C9 C8 C13 120.97(13) . . ?
C1 C7 C6 120.22(14) . . ?
C1 C7 N2 120.92(13) . . ?
C6 C7 N2 118.81(13) . . ?
C15 C20 C19 120.48(15) . . ?
C15 C20 C21 108.45(12) . . ?
C19 C20 C21 131.06(14) . . ?
C28 C22 C23 119.85(14) . . ?
C28 C22 N4 121.33(13) . . ?
C23 C22 N4 118.78(13) . . ?
C22 C28 C27 119.46(14) . . ?
C11 C12 C13 117.16(15) . . ?
O1 C21 N4 124.39(15) . . ?
O1 C21 C20 130.34(14) . . ?
N4 C21 C20 105.26(12) . . ?
C17 C16 C15 116.92(15) . . ?
C10 C9 C8 117.32(15) . . ?
C25 C27 C28 121.89(15) . . ?
C24 C23 C22 119.57(15) . . ?
C7 C6 C5 119.34(15) . . ?
C2 C3 C5 117.22(15) . . ?
C2 C3 C4 121.90(16) . . ?
C5 C3 C4 120.88(16) . . ?
C18 C19 C20 118.27(15) . . ?
C23 C24 C25 121.67(15) . . ?
C27 C25 C24 117.53(15) . . ?
C27 C25 C26 121.47(16) . . ?
C24 C25 C26 121.00(16) . . ?
C16 C17 C18 121.91(16) . . ?
C6 C5 C3 121.88(15) . . ?
C7 C1 C2 119.44(15) . . ?
C3 C2 C1 121.88(16) . . ?
C19 C18 C17 120.54(15) . . ?
C9 C10 C11 121.89(16) . . ?
C12 C11 C10 122.32(16) . . ?

loop_
_geom_bond_atom_site_label_1
_geom_bond_atom_site_label_2
_geom_bond_distance
_geom_bond_site_symmetry_2
_geom_bond_publ_flag
N3 C15 1.4091(17) . ?
N3 C14 1.4123(17) . ?
N3 N4 1.4425(16) . ?
N2 N1 1.3542(16) . ?
N2 C14 1.3586(17) . ?
N2 C7 1.4364(18) . ?
O1 C21 1.2222(18) . ?
N1 C8 1.3496(18) . ?
N4 C21 1.3936(18) . ?
N4 C22 1.4250(18) . ?
C14 C13 1.393(2) . ?
C13 C12 1.414(2) . ?
C13 C8 1.4152(19) . ?
C15 C16 1.384(2) . ?
C15 C20 1.385(2) . ?
C8 C9 1.413(2) . ?
C7 C1 1.370(2) . ?
C7 C6 1.377(2) . ?
C20 C19 1.391(2) . ?
C20 C21 1.453(2) . ?
C22 C28 1.381(2) . ?
C22 C23 1.383(2) . ?
C28 C27 1.383(2) . ?
C12 C11 1.362(2) . ?
C16 C17 1.379(2) . ?
C9 C10 1.355(2) . ?
C27 C25 1.378(2) . ?
C23 C24 1.379(2) . ?
C6 C5 1.380(2) . ?
C3 C2 1.379(2) . ?
C3 C5 1.383(2) . ?
C3 C4 1.508(2) . ?
C19 C18 1.370(2) . ?
C24 C25 1.388(2) . ?
C25 C26 1.510(2) . ?
C17 C18 1.394(2) . ?
C1 C2 1.383(2) . ?
C10 C11 1.412(3) . ?
